data_7105607
loop_
_publ_author_name
'Drab, David M.'
'Shamshina, Julia L.'
'Smiglak, Marcin'
'Hines, C. Corey'
'Cordes, David B.'
'Rogers, Robin D.'

_publ_section_title
;
 A general design platform for ionic liquid ions based on bridged
 multi-heterocycles with flexible symmetry and charge
;
_journal_issue 20
_journal_name_full 'Chemical Communications'
_journal_page_first 3544
_journal_paper_doi 10.1039/c002861d
_journal_volume 46
_journal_year 2010
_chemical_formula_sum 'C6 H8 Br0.8 Cl1.2 N6 Zn'
_chemical_formula_weight 336.02
_chemical_name_systematic
;
?
;
_space_group_IT_number 14
_symmetry_cell_setting monoclinic
_symmetry_space_group_name_Hall '-P 2yn'
_symmetry_space_group_name_H-M 'P 1 21/n 1'
_atom_sites_solution_hydrogens geom
_atom_sites_solution_primary direct
_atom_sites_solution_secondary difmap
_audit_creation_method SHELXL-97
_cell_angle_alpha 90.00
_cell_angle_beta 97.9240(10)
_cell_angle_gamma 90.00
_cell_formula_units_Z 4
_cell_length_a 6.5163(4)
_cell_length_b 9.5129(6)
_cell_length_c 17.9703(12)
_cell_measurement_reflns_used 4069
_cell_measurement_temperature 173(2)
_cell_measurement_theta_max 28.06
_cell_measurement_theta_min 2.43
_cell_volume 1103.32(12)
_computing_cell_refinement 'Bruker SMART'
_computing_data_collection 'Bruker SMART'
_computing_data_reduction 'Bruker SAINT'
_computing_molecular_graphics 'Bruker SHELXTL'
_computing_publication_material 'Bruker SHELXTL'
_computing_structure_refinement 'SHELXL-97 (Sheldrick, 1997)'
_computing_structure_solution 'SHELXS-97 (Sheldrick, 1990)'
_diffrn_ambient_temperature 173(2)
_diffrn_measured_fraction_theta_full 0.994
_diffrn_measured_fraction_theta_max 0.941
_diffrn_measurement_device_type 'CCD area detector'
_diffrn_measurement_method 'phi and omega scans'
_diffrn_radiation_monochromator graphite
_diffrn_radiation_source 'fine-focus sealed tube'
_diffrn_radiation_type MoK\a
_diffrn_radiation_wavelength 0.71073
_diffrn_reflns_av_R_equivalents 0.0231
_diffrn_reflns_av_sigmaI/netI 0.0264
_diffrn_reflns_limit_h_max 8
_diffrn_reflns_limit_h_min -8
_diffrn_reflns_limit_k_max 12
_diffrn_reflns_limit_k_min -12
_diffrn_reflns_limit_l_max 13
_diffrn_reflns_limit_l_min -23
_diffrn_reflns_number 7472
_diffrn_reflns_theta_full 25.30
_diffrn_reflns_theta_max 28.26
_diffrn_reflns_theta_min 3.13
_exptl_absorpt_coefficient_mu 5.389
_exptl_absorpt_correction_T_max 0.898
_exptl_absorpt_correction_T_min 0.69940
_exptl_absorpt_correction_type multi-scan
_exptl_absorpt_process_details '(SADABS; Sheldrick, 2002)'
_exptl_crystal_colour colorless
_exptl_crystal_density_diffrn 2.023
_exptl_crystal_density_method 'not measured'
_exptl_crystal_description plate
_exptl_crystal_F_000 658
_exptl_crystal_size_max 0.14
_exptl_crystal_size_mid 0.13
_exptl_crystal_size_min 0.04
_refine_diff_density_max 1.182
_refine_diff_density_min -1.341
_refine_diff_density_rms 0.165
_refine_ls_extinction_method none
_refine_ls_goodness_of_fit_ref 1.063
_refine_ls_hydrogen_treatment constr
_refine_ls_matrix_type full
_refine_ls_number_parameters 137
_refine_ls_number_reflns 2581
_refine_ls_number_restraints 0
_refine_ls_restrained_S_all 1.063
_refine_ls_R_factor_all 0.0558
_refine_ls_R_factor_gt 0.0461
_refine_ls_shift/su_max 0.000
_refine_ls_shift/su_mean 0.000
_refine_ls_structure_factor_coef Fsqd
_refine_ls_weighting_details 'calc w=1/[\s^2^(Fo^2^)+(0.0677P)^2^+7.6007P] where P=(Fo^2^+2Fc^2^)/3'
_refine_ls_weighting_scheme calc
_refine_ls_wR_factor_gt 0.1333
_refine_ls_wR_factor_ref 0.1395
_reflns_number_gt 2200
_reflns_number_total 2581
_reflns_threshold_expression >2sigma(I)
_cod_data_source_file c002861d.txt
_cod_data_source_block 2
_cod_depositor_comments
;
The following automatic conversions were performed:
'_symmetry_cell_setting' value 'Monoclinic' changed to 'monoclinic'
according to '/home/saulius/struct/CIF-dictionaries/cif_core.dic'
dictionary named 'cif_core.dic' version 2.4.1 from 2010-06-29.

Automatic conversion script
Id: cif_fix_enum 1527 2010-12-29 10:47:43Z saulius 
;
_cod_original_sg_symbol_H-M P2(1)/n
_cod_original_formula_sum 'C6 H8 Br0.80 Cl1.20 N6 Zn'
_cod_database_code 7105607

loop_
_symmetry_equiv_pos_as_xyz
'x, y, z'
'-x+1/2, y+1/2, -z+1/2'
'-x, -y, -z'
'x-1/2, -y-1/2, z-1/2'

loop_
_atom_site_label
_atom_site_type_symbol
_atom_site_fract_x
_atom_site_fract_y
_atom_site_fract_z
_atom_site_U_iso_or_equiv
_atom_site_adp_type
_atom_site_occupancy
_atom_site_symmetry_multiplicity
_atom_site_calc_flag
_atom_site_refinement_flags
_atom_site_disorder_assembly
_atom_site_disorder_group
Zn Zn 0.51763(8) 0.30437(5) 0.21457(3) 0.01421(17) Uani 1 1 d . . .
Cl1 Cl 0.82626(14) 0.26536(12) 0.28430(6) 0.0424(3) Uani 0.60 1 d P . .
Cl2 Cl 0.51489(14) 0.38340(10) 0.09463(5) 0.0326(2) Uani 0.60 1 d P . .
Br1 Br 0.82626(14) 0.26536(12) 0.28430(6) 0.0424(3) Uani 0.40 1 d P . .
Br2 Br 0.51489(14) 0.38340(10) 0.09463(5) 0.0326(2) Uani 0.40 1 d P . .
N1A N 0.4372(6) 0.1094(4) 0.3891(2) 0.0150(7) Uani 1 1 d . . .
N1B N 0.3315(6) 0.1325(4) 0.2119(2) 0.0157(7) Uani 1 1 d . . .
N2B N 0.1760(6) 0.1164(4) 0.1544(2) 0.0190(8) Uani 1 1 d . . .
N3A N 0.3262(7) 0.2694(4) 0.4581(2) 0.0229(9) Uani 1 1 d . . .
N3B N 0.0629(6) 0.0096(4) 0.1672(2) 0.0193(8) Uani 1 1 d . . .
N4B N 0.1420(6) -0.0467(4) 0.2345(2) 0.0142(7) Uani 1 1 d . . .
C2A C 0.2780(8) 0.1900(5) 0.3967(3) 0.0195(9) Uani 1 1 d . . .
H2A H 0.1501 0.1916 0.3642 0.023 Uiso 1 1 calc R . .
C4A C 0.5243(9) 0.2358(6) 0.4901(3) 0.0251(11) Uani 1 1 d . . .
H4A H 0.5978 0.2759 0.5343 0.030 Uiso 1 1 calc R . .
C5B C 0.3063(7) 0.0297(5) 0.2606(2) 0.0125(8) Uani 1 1 d . . .
C5A C 0.5947(8) 0.1355(6) 0.4469(3) 0.0221(10) Uani 1 1 d . . .
H5A H 0.7268 0.0915 0.4548 0.027 Uiso 1 1 calc R . .
C6 C 0.4489(7) 0.0002(5) 0.3314(2) 0.0161(9) Uani 1 1 d . . .
H6A H 0.4129 -0.0920 0.3516 0.019 Uiso 1 1 calc R . .
H6B H 0.5929 -0.0056 0.3199 0.019 Uiso 1 1 calc R . .
C7 C 0.1927(11) 0.3783(6) 0.4843(4) 0.0359(14) Uani 1 1 d . . .
H7A H 0.2427 0.4714 0.4718 0.054 Uiso 1 1 calc R . .
H7B H 0.1962 0.3706 0.5388 0.054 Uiso 1 1 calc R . .
H7C H 0.0502 0.3655 0.4596 0.054 Uiso 1 1 calc R . .

loop_
_atom_site_aniso_label
_atom_site_aniso_U_11
_atom_site_aniso_U_22
_atom_site_aniso_U_33
_atom_site_aniso_U_23
_atom_site_aniso_U_13
_atom_site_aniso_U_12
Zn 0.0140(3) 0.0139(3) 0.0143(3) 0.00043(19) 0.00020(18) 0.00012(19)
Cl1 0.0246(5) 0.0529(6) 0.0476(6) 0.0165(5) -0.0022(4) 0.0031(4)
Cl2 0.0337(5) 0.0376(5) 0.0264(4) 0.0023(3) 0.0036(3) -0.0039(4)
Br1 0.0246(5) 0.0529(6) 0.0476(6) 0.0165(5) -0.0022(4) 0.0031(4)
Br2 0.0337(5) 0.0376(5) 0.0264(4) 0.0023(3) 0.0036(3) -0.0039(4)
N1A 0.0178(18) 0.0170(18) 0.0094(16) -0.0012(14) -0.0007(14) -0.0005(14)
N1B 0.0183(19) 0.0142(18) 0.0137(17) 0.0005(14) -0.0012(14) 0.0008(15)
N2B 0.023(2) 0.019(2) 0.0125(18) 0.0027(15) -0.0053(15) -0.0038(16)
N3A 0.035(2) 0.017(2) 0.019(2) -0.0012(16) 0.0092(17) -0.0005(17)
N3B 0.023(2) 0.020(2) 0.0127(18) 0.0018(15) -0.0045(15) -0.0015(16)
N4B 0.0183(19) 0.0137(17) 0.0094(16) 0.0002(14) -0.0021(14) -0.0008(14)
C2A 0.021(2) 0.018(2) 0.019(2) -0.0004(18) -0.0006(18) -0.0003(18)
C4A 0.031(3) 0.027(3) 0.015(2) -0.0026(19) -0.0053(19) -0.006(2)
C5B 0.015(2) 0.0115(19) 0.0107(18) -0.0010(15) -0.0004(15) 0.0023(15)
C5A 0.023(2) 0.025(2) 0.016(2) -0.0012(19) -0.0068(18) -0.002(2)
C6 0.021(2) 0.013(2) 0.013(2) -0.0037(16) -0.0029(16) 0.0025(17)
C7 0.053(4) 0.022(3) 0.038(3) -0.004(2) 0.025(3) 0.007(3)

loop_
_atom_type_symbol
_atom_type_description
_atom_type_scat_dispersion_real
_atom_type_scat_dispersion_imag
_atom_type_scat_source
C C 0.0033 0.0016 'International Tables Vol C Tables 4.2.6.8 and 6.1.1.4'
H H 0.0000 0.0000 'International Tables Vol C Tables 4.2.6.8 and 6.1.1.4'
N N 0.0061 0.0033 'International Tables Vol C Tables 4.2.6.8 and 6.1.1.4'
Cl Cl 0.1484 0.1585 'International Tables Vol C Tables 4.2.6.8 and 6.1.1.4'
Zn Zn 0.2839 1.4301 'International Tables Vol C Tables 4.2.6.8 and 6.1.1.4'
Br Br -0.2901 2.4595 'International Tables Vol C Tables 4.2.6.8 and 6.1.1.4'

loop_
_geom_angle_atom_site_label_1
_geom_angle_atom_site_label_2
_geom_angle_atom_site_label_3
_geom_angle
_geom_angle_site_symmetry_1
_geom_angle_site_symmetry_3
_geom_angle_publ_flag
N1B Zn N4B 103.25(16) . 2 ?
N1B Zn Cl1 111.42(11) . . ?
N4B Zn Cl1 109.60(11) 2 . ?
N1B Zn Br1 111.42(11) . . ?
N4B Zn Br1 109.60(11) 2 . ?
Cl1 Zn Br1 0.00(7) . . ?
N1B Zn Cl2 108.42(11) . . ?
N4B Zn Cl2 104.86(11) 2 . ?
Cl1 Zn Cl2 118.09(4) . . ?
Br1 Zn Cl2 118.09(4) . . ?
N1B Zn Br2 108.42(11) . . ?
N4B Zn Br2 104.86(11) 2 . ?
Cl1 Zn Br2 118.09(4) . . ?
Br1 Zn Br2 118.09(4) . . ?
Cl2 Zn Br2 0.00(5) . . ?
C2A N1A C5A 109.4(4) . . ?
C2A N1A C6 127.1(4) . . ?
C5A N1A C6 123.4(4) . . ?
C5B N1B N2B 105.7(4) . . ?
C5B N1B Zn 134.4(3) . . ?
N2B N1B Zn 119.4(3) . . ?
N3B N2B N1B 109.7(4) . . ?
C2A N3A C4A 108.2(4) . . ?
C2A N3A C7 125.4(5) . . ?
C4A N3A C7 126.3(5) . . ?
N2B N3B N4B 108.2(4) . . ?
C5B N4B N3B 106.7(4) . . ?
C5B N4B Zn 131.1(3) . 2_545 ?
N3B N4B Zn 121.2(3) . 2_545 ?
N1A C2A N3A 108.5(4) . . ?
C5A C4A N3A 107.3(4) . . ?
N4B C5B N1B 109.6(4) . . ?
N4B C5B C6 125.1(4) . . ?
N1B C5B C6 125.2(4) . . ?
C4A C5A N1A 106.5(4) . . ?
N1A C6 C5B 112.3(4) . . ?

loop_
_geom_bond_atom_site_label_1
_geom_bond_atom_site_label_2
_geom_bond_distance
_geom_bond_site_symmetry_2
_geom_bond_publ_flag
Zn N1B 2.033(4) . ?
Zn N4B 2.047(4) 2 ?
Zn Cl1 2.2489(10) . ?
Zn Br1 2.2489(10) . ?
Zn Cl2 2.2805(10) . ?
Zn Br2 2.2805(10) . ?
N1A C2A 1.313(6) . ?
N1A C5A 1.379(6) . ?
N1A C6 1.476(6) . ?
N1B C5B 1.337(6) . ?
N1B N2B 1.353(5) . ?
N2B N3B 1.294(6) . ?
N3A C2A 1.339(6) . ?
N3A C4A 1.376(7) . ?
N3A C7 1.471(7) . ?
N3B N4B 1.357(5) . ?
N4B C5B 1.326(6) . ?
N4B Zn 2.047(4) 2_545 ?
C4A C5A 1.349(7) . ?
C5B C6 1.496(6) . ?
